data_7238401
loop_
_publ_author_name
'Becker, Martin'
'Schulz, Axel'
'Villinger, Alexander'
'Voss, Karsten'

_publ_section_title
;
 Stable sulfate and nitrate borane-adduct anions
;
_journal_issue 1
_journal_name_full 'RSC Advances'
_journal_page_first 128
_journal_paper_doi 10.1039/c1ra00186h
_journal_volume 1
_journal_year 2011
_chemical_formula_moiety 'C30 H30 Ag B F15 N O6'
_chemical_formula_sum 'C30 H30 Ag B F15 N O6'
_chemical_formula_weight 904.23
_space_group_IT_number 14
_space_group_name_Hall '-P 2ybc'
_space_group_name_H-M_alt 'P 1 21/c 1'
_symmetry_cell_setting monoclinic
_symmetry_Int_Tables_number 14
_symmetry_space_group_name_Hall '-P 2ybc'
_symmetry_space_group_name_H-M 'P 1 21/c 1'
_atom_sites_solution_hydrogens geom
_atom_sites_solution_primary direct
_atom_sites_solution_secondary difmap
_audit_creation_method SHELXL-97
_cell_angle_alpha 90.00
_cell_angle_beta 92.49(5)
_cell_angle_gamma 90.00
_cell_formula_units_Z 4
_cell_length_a 9.384(7)
_cell_length_b 16.395(11)
_cell_length_c 22.826(14)
_cell_measurement_reflns_used 9870
_cell_measurement_temperature 173(2)
_cell_measurement_theta_max 51.538
_cell_measurement_theta_min 6.116
_cell_volume 3508(4)
_computing_cell_refinement 'Bruker Apex v2.0-2'
_computing_data_collection 'Bruker Apex v2.0-2'
_computing_data_reduction 'Bruker SAINT'
_computing_molecular_graphics 'ORTEP-3 (Farrugia, 1997)'
_computing_publication_material SHELXL-97
_computing_structure_refinement 'SHELXL-97 (Sheldrick, 2008)'
_computing_structure_solution 'SHELXS-97 (Sheldrick, 1997)'
_diffrn_ambient_temperature 173(2)
_diffrn_measured_fraction_theta_full 0.995
_diffrn_measured_fraction_theta_max 0.995
_diffrn_measurement_device_type 'Bruker Apex Kappa II-CCD-diffractometer'
_diffrn_measurement_method 'phi and psi scans'
_diffrn_radiation_monochromator graphite
_diffrn_radiation_source 'fine-focus sealed tube'
_diffrn_radiation_type MoK\a
_diffrn_radiation_wavelength 0.71073
_diffrn_reflns_av_R_equivalents 0.0395
_diffrn_reflns_av_sigmaI/netI 0.0234
_diffrn_reflns_limit_h_max 11
_diffrn_reflns_limit_h_min -11
_diffrn_reflns_limit_k_max 19
_diffrn_reflns_limit_k_min -19
_diffrn_reflns_limit_l_max 27
_diffrn_reflns_limit_l_min -27
_diffrn_reflns_number 52126
_diffrn_reflns_theta_full 25.50
_diffrn_reflns_theta_max 25.50
_diffrn_reflns_theta_min 1.53
_exptl_absorpt_coefficient_mu 0.697
_exptl_absorpt_correction_T_max 0.8181
_exptl_absorpt_correction_T_min 0.6523
_exptl_absorpt_correction_type multi-scan
_exptl_absorpt_process_details '(SADABS; Sheldrick, 2004)'
_exptl_crystal_colour colourless
_exptl_crystal_density_diffrn 1.712
_exptl_crystal_density_method 'not measured'
_exptl_crystal_description block
_exptl_crystal_F_000 1808
_exptl_crystal_size_max 0.67
_exptl_crystal_size_mid 0.39
_exptl_crystal_size_min 0.30
_refine_diff_density_max 1.465
_refine_diff_density_min -1.322
_refine_diff_density_rms 0.085
_refine_ls_extinction_method none
_refine_ls_goodness_of_fit_ref 1.074
_refine_ls_hydrogen_treatment constr
_refine_ls_matrix_type full
_refine_ls_number_parameters 493
_refine_ls_number_reflns 6505
_refine_ls_number_restraints 0
_refine_ls_restrained_S_all 1.074
_refine_ls_R_factor_all 0.0595
_refine_ls_R_factor_gt 0.0453
_refine_ls_shift/su_max 0.001
_refine_ls_shift/su_mean 0.000
_refine_ls_structure_factor_coef Fsqd
_refine_ls_weighting_details 'calc w=1/[\s^2^(Fo^2^)+(0.0467P)^2^+7.5811P] where P=(Fo^2^+2Fc^2^)/3'
_refine_ls_weighting_scheme calc
_refine_ls_wR_factor_gt 0.1089
_refine_ls_wR_factor_ref 0.1160
_reflns_number_gt 5351
_reflns_number_total 6505
_reflns_threshold_expression >2\s(I)
_cod_data_source_file c1ra00186h.txt
_cod_data_source_block KV56
_cod_original_cell_volume 3509(4)
_cod_original_sg_symbol_H-M 'P 21/c'
_cod_database_code 7238401

loop_
_symmetry_equiv_pos_as_xyz
'x, y, z'
'-x, y+1/2, -z+1/2'
'-x, -y, -z'
'x, -y-1/2, z-1/2'

loop_
_atom_site_label
_atom_site_type_symbol
_atom_site_fract_x
_atom_site_fract_y
_atom_site_fract_z
_atom_site_U_iso_or_equiv
_atom_site_adp_type
_atom_site_occupancy
_atom_site_symmetry_multiplicity
_atom_site_calc_flag
_atom_site_refinement_flags
N1 N 0.0031(3) 0.34431(17) 0.86124(11) 0.0279(6) Uani 1 1 d .
O1 O -0.1000(2) 0.31172(13) 0.89204(9) 0.0265(5) Uani 1 1 d .
O2 O 0.1278(2) 0.32737(15) 0.87442(10) 0.0332(5) Uani 1 1 d .
O3 O -0.0359(3) 0.38863(16) 0.82140(11) 0.0392(6) Uani 1 1 d .
B1 B -0.0559(4) 0.2555(2) 0.94424(15) 0.0242(7) Uani 1 1 d .
C1 C -0.2106(3) 0.2242(2) 0.96702(14) 0.0266(7) Uani 1 1 d .
C2 C -0.3085(4) 0.1878(2) 0.92813(16) 0.0318(8) Uani 1 1 d .
C3 C -0.4335(4) 0.1512(2) 0.94401(19) 0.0412(9) Uani 1 1 d .
C4 C -0.4657(4) 0.1493(3) 1.0018(2) 0.0429(10) Uani 1 1 d .
C5 C -0.3745(4) 0.1853(2) 1.04226(17) 0.0386(9) Uani 1 1 d .
C6 C -0.2502(4) 0.2213(2) 1.02463(15) 0.0318(8) Uani 1 1 d .
C7 C 0.0335(3) 0.3129(2) 0.99117(14) 0.0266(7) Uani 1 1 d .
C8 C 0.1760(4) 0.3038(2) 1.00982(15) 0.0323(8) Uani 1 1 d .
C9 C 0.2442(4) 0.3527(3) 1.05128(18) 0.0422(9) Uani 1 1 d .
C10 C 0.1727(5) 0.4167(3) 1.07489(17) 0.0450(10) Uani 1 1 d .
C11 C 0.0345(4) 0.4310(2) 1.05655(16) 0.0384(9) Uani 1 1 d .
C12 C -0.0305(4) 0.3800(2) 1.01563(15) 0.0307(7) Uani 1 1 d .
C13 C 0.0240(3) 0.17237(19) 0.92361(14) 0.0246(7) Uani 1 1 d .
C14 C 0.0420(4) 0.1472(2) 0.86651(15) 0.0308(7) Uani 1 1 d .
C15 C 0.1075(4) 0.0747(2) 0.85218(16) 0.0378(8) Uani 1 1 d .
C16 C 0.1578(4) 0.0237(2) 0.89554(18) 0.0373(8) Uani 1 1 d .
C17 C 0.1383(4) 0.0440(2) 0.95289(17) 0.0335(8) Uani 1 1 d .
C18 C 0.0715(3) 0.1162(2) 0.96541(14) 0.0277(7) Uani 1 1 d .
F1 F -0.2812(2) 0.18470(14) 0.87063(9) 0.0431(5) Uani 1 1 d .
F2 F -0.5231(3) 0.11704(17) 0.90379(13) 0.0628(7) Uani 1 1 d .
F3 F -0.5834(2) 0.11122(16) 1.01852(14) 0.0636(8) Uani 1 1 d .
F4 F -0.4057(3) 0.18525(16) 1.09910(10) 0.0554(7) Uani 1 1 d .
F5 F -0.1658(2) 0.25244(14) 1.06830(9) 0.0431(5) Uani 1 1 d .
F6 F 0.2561(2) 0.24435(13) 0.98771(10) 0.0423(5) Uani 1 1 d .
F7 F 0.3813(3) 0.33777(18) 1.06814(12) 0.0646(7) Uani 1 1 d .
F8 F 0.2377(3) 0.46519(18) 1.11495(12) 0.0688(8) Uani 1 1 d .
F9 F -0.0369(3) 0.49466(14) 1.07850(10) 0.0525(6) Uani 1 1 d .
F10 F -0.1673(2) 0.39805(13) 0.99944(9) 0.0388(5) Uani 1 1 d .
F11 F -0.0051(2) 0.19286(13) 0.82053(8) 0.0387(5) Uani 1 1 d .
F12 F 0.1201(3) 0.05463(15) 0.79546(10) 0.0543(6) Uani 1 1 d .
F13 F 0.2243(3) -0.04604(14) 0.88237(12) 0.0554(6) Uani 1 1 d .
F14 F 0.1848(2) -0.00661(13) 0.99605(10) 0.0459(6) Uani 1 1 d .
F15 F 0.0539(2) 0.13245(12) 1.02266(8) 0.0351(5) Uani 1 1 d .
Ag1 Ag 0.27854(3) 0.38332(2) 0.795989(12) 0.04287(12) Uani 1 1 d .
O4 O 0.3513(3) 0.48423(18) 0.86423(12) 0.0492(7) Uani 1 1 d .
C19 C 0.4172(5) 0.4666(3) 0.9205(2) 0.0593(12) Uani 1 1 d .
H19A H 0.3455 0.4712 0.9508 0.071 Uiso 1 1 calc R
H19B H 0.4933 0.5071 0.9296 0.071 Uiso 1 1 calc R
C20 C 0.4785(5) 0.3843(3) 0.9218(2) 0.0618(13) Uani 1 1 d .
H20A H 0.4033 0.3443 0.9124 0.093 Uiso 1 1 calc R
H20B H 0.5208 0.3732 0.9610 0.093 Uiso 1 1 calc R
H20C H 0.5523 0.3805 0.8928 0.093 Uiso 1 1 calc R
C21 C 0.6267(5) 0.3524(4) 0.7588(2) 0.0669(14) Uani 1 1 d .
H21A H 0.6612 0.3374 0.7199 0.080 Uiso 1 1 calc R
H21B H 0.6963 0.3317 0.7891 0.080 Uiso 1 1 calc R
C22 C 0.4927(6) 0.2304(3) 0.7540(3) 0.0748(15) Uani 1 1 d .
H22A H 0.5720 0.2039 0.7768 0.090 Uiso 1 1 calc R
H22B H 0.5078 0.2218 0.7118 0.090 Uiso 1 1 calc R
C23 C 0.0035(8) 0.2824(5) 0.6867(3) 0.112(3) Uani 1 1 d .
H23A H 0.0735 0.2480 0.6678 0.168 Uiso 1 1 calc R
H23B H -0.0905 0.2751 0.6670 0.168 Uiso 1 1 calc R
H23C H -0.0010 0.2669 0.7281 0.168 Uiso 1 1 calc R
O5 O 0.1900(3) 0.3758(2) 0.70000(12) 0.0606(9) Uani 1 1 d .
C24 C 0.0447(6) 0.3648(5) 0.6828(2) 0.0787(18) Uani 1 1 d .
H24A H -0.0150 0.3983 0.7083 0.094 Uiso 1 1 calc R
H24B H 0.0282 0.3839 0.6420 0.094 Uiso 1 1 calc R
C25 C 0.2819(5) 0.3885(3) 0.65203(19) 0.0578(12) Uani 1 1 d .
H25A H 0.2458 0.3568 0.6176 0.069 Uiso 1 1 calc R
H25B H 0.3790 0.3687 0.6631 0.069 Uiso 1 1 calc R
C26 C 0.2883(7) 0.4754(4) 0.6364(3) 0.0806(17) Uani 1 1 d .
H26A H 0.1945 0.4934 0.6209 0.121 Uiso 1 1 calc R
H26B H 0.3590 0.4834 0.6066 0.121 Uiso 1 1 calc R
H26C H 0.3156 0.5074 0.6714 0.121 Uiso 1 1 calc R
C27 C 0.3577(8) 0.1942(4) 0.7692(4) 0.113(3) Uani 1 1 d .
H27A H 0.3436 0.2024 0.8111 0.170 Uiso 1 1 calc R
H27B H 0.3590 0.1356 0.7607 0.170 Uiso 1 1 calc R
H27C H 0.2796 0.2201 0.7462 0.170 Uiso 1 1 calc R
O6 O 0.4913(3) 0.31572(19) 0.76653(13) 0.0538(8) Uani 1 1 d .
C28 C 0.6165(5) 0.4396(4) 0.7632(2) 0.0723(15) Uani 1 1 d .
H28A H 0.5506 0.4601 0.7322 0.108 Uiso 1 1 calc R
H28B H 0.7110 0.4638 0.7588 0.108 Uiso 1 1 calc R
H28C H 0.5812 0.4543 0.8015 0.108 Uiso 1 1 calc R
C29 C 0.3136(5) 0.5677(3) 0.8553(2) 0.0580(12) Uani 1 1 d .
H29A H 0.4010 0.6010 0.8521 0.070 Uiso 1 1 calc R
H29B H 0.2611 0.5879 0.8890 0.070 Uiso 1 1 calc R
C30 C 0.2232(7) 0.5753(3) 0.8007(3) 0.0749(15) Uani 1 1 d .
H30A H 0.2739 0.5528 0.7678 0.112 Uiso 1 1 calc R
H30B H 0.2017 0.6330 0.7932 0.112 Uiso 1 1 calc R
H30C H 0.1340 0.5452 0.8050 0.112 Uiso 1 1 calc R

loop_
_atom_site_aniso_label
_atom_site_aniso_U_11
_atom_site_aniso_U_22
_atom_site_aniso_U_33
_atom_site_aniso_U_23
_atom_site_aniso_U_13
_atom_site_aniso_U_12
N1 0.0335(16) 0.0274(15) 0.0231(14) -0.0030(12) 0.0050(12) -0.0039(12)
O1 0.0265(11) 0.0285(12) 0.0245(11) 0.0026(9) 0.0020(9) -0.0022(9)
O2 0.0281(13) 0.0401(14) 0.0318(13) -0.0010(11) 0.0061(10) -0.0044(11)
O3 0.0508(16) 0.0394(14) 0.0272(13) 0.0105(11) -0.0005(11) -0.0051(12)
B1 0.0250(17) 0.0268(19) 0.0207(17) 0.0009(14) 0.0005(14) -0.0001(15)
C1 0.0218(15) 0.0268(17) 0.0314(17) 0.0061(14) 0.0024(13) 0.0025(13)
C2 0.0269(17) 0.0313(18) 0.0371(19) 0.0050(15) -0.0012(14) -0.0014(14)
C3 0.0235(17) 0.038(2) 0.061(3) 0.0090(19) -0.0062(17) -0.0019(16)
C4 0.0192(17) 0.042(2) 0.068(3) 0.021(2) 0.0087(17) 0.0005(16)
C5 0.0346(19) 0.038(2) 0.044(2) 0.0186(17) 0.0145(17) 0.0112(16)
C6 0.0267(17) 0.0356(19) 0.0332(18) 0.0070(15) 0.0028(14) 0.0060(14)
C7 0.0296(17) 0.0270(17) 0.0232(16) 0.0005(13) 0.0017(13) -0.0036(14)
C8 0.0288(17) 0.0337(19) 0.0342(18) -0.0020(15) -0.0008(14) -0.0008(15)
C9 0.0321(19) 0.049(2) 0.045(2) -0.0010(19) -0.0082(17) -0.0090(17)
C10 0.052(2) 0.047(2) 0.035(2) -0.0131(18) -0.0026(18) -0.0148(19)
C11 0.053(2) 0.0317(19) 0.0315(18) -0.0096(15) 0.0100(17) -0.0061(17)
C12 0.0318(18) 0.0328(18) 0.0277(17) 0.0014(14) 0.0044(14) -0.0023(15)
C13 0.0216(15) 0.0241(16) 0.0280(16) -0.0007(13) 0.0007(12) -0.0046(13)
C14 0.0331(18) 0.0282(17) 0.0311(18) -0.0006(14) 0.0035(14) -0.0004(14)
C15 0.039(2) 0.039(2) 0.0361(19) -0.0096(17) 0.0062(16) -0.0018(17)
C16 0.0315(18) 0.0257(18) 0.055(2) -0.0059(17) 0.0033(17) 0.0037(15)
C17 0.0250(17) 0.0295(18) 0.045(2) 0.0047(16) -0.0056(15) -0.0032(14)
C18 0.0238(16) 0.0301(17) 0.0287(17) 0.0000(14) -0.0029(13) -0.0063(14)
F1 0.0394(12) 0.0559(14) 0.0334(11) -0.0037(10) -0.0068(9) -0.0126(10)
F2 0.0362(13) 0.0683(18) 0.0824(19) 0.0055(14) -0.0161(12) -0.0200(12)
F3 0.0271(11) 0.0669(17) 0.098(2) 0.0351(15) 0.0133(12) -0.0064(11)
F4 0.0492(14) 0.0699(17) 0.0489(14) 0.0240(12) 0.0243(11) 0.0096(12)
F5 0.0463(12) 0.0577(14) 0.0257(10) 0.0037(10) 0.0060(9) -0.0044(11)
F6 0.0252(10) 0.0408(12) 0.0602(14) -0.0109(10) -0.0056(9) 0.0019(9)
F7 0.0404(13) 0.0751(19) 0.0760(18) -0.0175(15) -0.0239(12) -0.0106(13)
F8 0.0728(18) 0.0741(19) 0.0584(16) -0.0330(14) -0.0104(14) -0.0239(15)
F9 0.0710(16) 0.0389(13) 0.0488(13) -0.0194(11) 0.0161(12) -0.0041(12)
F10 0.0363(11) 0.0373(12) 0.0431(12) -0.0076(9) 0.0044(9) 0.0072(9)
F11 0.0565(13) 0.0361(11) 0.0233(10) -0.0021(8) 0.0007(9) 0.0050(10)
F12 0.0731(17) 0.0492(14) 0.0417(13) -0.0177(11) 0.0134(12) 0.0082(12)
F13 0.0571(15) 0.0366(13) 0.0723(17) -0.0120(12) 0.0022(13) 0.0176(11)
F14 0.0455(13) 0.0332(12) 0.0579(14) 0.0121(10) -0.0100(11) 0.0032(10)
F15 0.0397(11) 0.0386(11) 0.0266(10) 0.0032(8) -0.0019(8) -0.0001(9)
Ag1 0.04144(18) 0.0545(2) 0.03331(17) -0.00395(13) 0.00922(12) -0.00741(14)
O4 0.0598(18) 0.0457(16) 0.0424(16) -0.0085(13) 0.0063(13) -0.0082(14)
C19 0.054(3) 0.079(4) 0.044(2) -0.014(2) -0.002(2) -0.013(2)
C20 0.051(3) 0.081(4) 0.053(3) 0.007(2) -0.006(2) -0.004(3)
C21 0.035(2) 0.100(4) 0.065(3) -0.009(3) 0.002(2) -0.005(3)
C22 0.076(4) 0.068(3) 0.079(4) -0.004(3) -0.012(3) 0.024(3)
C23 0.112(6) 0.153(7) 0.068(4) 0.038(4) -0.031(4) -0.044(5)
O5 0.0505(18) 0.098(3) 0.0330(15) 0.0081(15) 0.0007(13) -0.0008(17)
C24 0.054(3) 0.142(6) 0.040(3) 0.003(3) 0.000(2) 0.012(3)
C25 0.066(3) 0.075(3) 0.034(2) 0.003(2) 0.012(2) 0.006(3)
C26 0.110(5) 0.070(4) 0.064(3) -0.001(3) 0.021(3) 0.001(3)
C27 0.090(5) 0.049(3) 0.202(9) 0.017(4) 0.021(5) 0.002(3)
O6 0.0449(16) 0.0594(19) 0.0569(18) -0.0074(15) 0.0002(14) 0.0023(14)
C28 0.049(3) 0.097(4) 0.072(3) 0.003(3) 0.011(2) -0.026(3)
C29 0.067(3) 0.044(3) 0.065(3) -0.009(2) 0.023(2) -0.011(2)
C30 0.094(4) 0.052(3) 0.078(4) 0.010(3) 0.009(3) 0.013(3)

loop_
_atom_type_symbol
_atom_type_description
_atom_type_scat_dispersion_real
_atom_type_scat_dispersion_imag
_atom_type_scat_source
C C 0.0033 0.0016 'International Tables Vol C Tables 4.2.6.8 and 6.1.1.4'
H H 0.0000 0.0000 'International Tables Vol C Tables 4.2.6.8 and 6.1.1.4'
B B 0.0013 0.0007 'International Tables Vol C Tables 4.2.6.8 and 6.1.1.4'
N N 0.0061 0.0033 'International Tables Vol C Tables 4.2.6.8 and 6.1.1.4'
O O 0.0106 0.0060 'International Tables Vol C Tables 4.2.6.8 and 6.1.1.4'
F F 0.0171 0.0103 'International Tables Vol C Tables 4.2.6.8 and 6.1.1.4'
Ag Ag -0.8971 1.1015 'International Tables Vol C Tables 4.2.6.8 and 6.1.1.4'

loop_
_geom_angle_atom_site_label_1
_geom_angle_atom_site_label_2
_geom_angle_atom_site_label_3
_geom_angle
O3 N1 O2 125.1(3)
O3 N1 O1 115.8(3)
O2 N1 O1 119.1(3)
N1 O1 B1 118.0(2)
N1 O2 Ag1 107.71(19)
O1 B1 C7 106.0(3)
O1 B1 C13 112.7(3)
C7 B1 C13 116.2(3)
O1 B1 C1 102.7(2)
C7 B1 C1 114.1(3)
C13 B1 C1 104.6(3)
C6 C1 C2 113.4(3)
C6 C1 B1 126.0(3)
C2 C1 B1 120.1(3)
F1 C2 C3 116.0(3)
F1 C2 C1 119.4(3)
C3 C2 C1 124.5(3)
F2 C3 C4 119.6(3)
F2 C3 C2 121.1(4)
C4 C3 C2 119.3(4)
F3 C4 C5 120.7(4)
F3 C4 C3 120.3(4)
C5 C4 C3 119.0(3)
F4 C5 C4 119.8(3)
F4 C5 C6 120.2(4)
C4 C5 C6 120.0(3)
F5 C6 C1 121.2(3)
F5 C6 C5 115.0(3)
C1 C6 C5 123.8(4)
C12 C7 C8 112.9(3)
C12 C7 B1 120.3(3)
C8 C7 B1 126.8(3)
F6 C8 C9 115.4(3)
F6 C8 C7 120.5(3)
C9 C8 C7 124.1(3)
F7 C9 C10 120.3(4)
F7 C9 C8 120.0(4)
C10 C9 C8 119.7(4)
F8 C10 C11 120.4(4)
F8 C10 C9 120.5(4)
C11 C10 C9 119.1(3)
F9 C11 C10 120.0(3)
F9 C11 C12 120.6(4)
C10 C11 C12 119.4(3)
F10 C12 C11 116.1(3)
F10 C12 C7 119.2(3)
C11 C12 C7 124.7(3)
C14 C13 C18 113.7(3)
C14 C13 B1 126.6(3)
C18 C13 B1 119.6(3)
F11 C14 C15 115.3(3)
F11 C14 C13 121.2(3)
C15 C14 C13 123.5(3)
F12 C15 C16 120.4(3)
F12 C15 C14 119.7(3)
C16 C15 C14 119.9(3)
F13 C16 C15 120.6(4)
F13 C16 C17 120.2(3)
C15 C16 C17 119.2(3)
F14 C17 C16 119.8(3)
F14 C17 C18 121.0(3)
C16 C17 C18 119.2(3)
F15 C18 C17 116.5(3)
F15 C18 C13 119.0(3)
C17 C18 C13 124.4(3)
O5 Ag1 O4 138.32(12)
O5 Ag1 O6 88.78(12)
O4 Ag1 O6 106.78(11)
O5 Ag1 O2 117.84(11)
O4 Ag1 O2 86.62(10)
O6 Ag1 O2 122.19(10)
C29 O4 C19 114.7(4)
C29 O4 Ag1 121.1(3)
C19 O4 Ag1 123.6(3)
O4 C19 C20 111.0(4)
O4 C19 H19A 109.4
C20 C19 H19A 109.4
O4 C19 H19B 109.4
C20 C19 H19B 109.4
H19A C19 H19B 108.0
C19 C20 H20A 109.5
C19 C20 H20B 109.5
H20A C20 H20B 109.5
C19 C20 H20C 109.5
H20A C20 H20C 109.5
H20B C20 H20C 109.5
O6 C21 C28 110.4(4)
O6 C21 H21A 109.6
C28 C21 H21A 109.6
O6 C21 H21B 109.6
C28 C21 H21B 109.6
H21A C21 H21B 108.1
O6 C22 C27 109.6(5)
O6 C22 H22A 109.7
C27 C22 H22A 109.7
O6 C22 H22B 109.7
C27 C22 H22B 109.7
H22A C22 H22B 108.2
C24 C23 H23A 109.5
C24 C23 H23B 109.5
H23A C23 H23B 109.5
C24 C23 H23C 109.5
H23A C23 H23C 109.5
H23B C23 H23C 109.5
C24 O5 C25 114.2(4)
C24 O5 Ag1 124.9(3)
C25 O5 Ag1 120.7(3)
C23 C24 O5 111.6(6)
C23 C24 H24A 109.3
O5 C24 H24A 109.3
C23 C24 H24B 109.3
O5 C24 H24B 109.3
H24A C24 H24B 108.0
O5 C25 C26 111.0(4)
O5 C25 H25A 109.4
C26 C25 H25A 109.4
O5 C25 H25B 109.4
C26 C25 H25B 109.4
H25A C25 H25B 108.0
C25 C26 H26A 109.5
C25 C26 H26B 109.5
H26A C26 H26B 109.5
C25 C26 H26C 109.5
H26A C26 H26C 109.5
H26B C26 H26C 109.5
C22 C27 H27A 109.5
C22 C27 H27B 109.5
H27A C27 H27B 109.5
C22 C27 H27C 109.5
H27A C27 H27C 109.5
H27B C27 H27C 109.5
C21 O6 C22 111.9(4)
C21 O6 Ag1 126.6(3)
C22 O6 Ag1 121.5(3)
C21 C28 H28A 109.5
C21 C28 H28B 109.5
H28A C28 H28B 109.5
C21 C28 H28C 109.5
H28A C28 H28C 109.5
H28B C28 H28C 109.5
O4 C29 C30 109.3(4)
O4 C29 H29A 109.8
C30 C29 H29A 109.8
O4 C29 H29B 109.8
C30 C29 H29B 109.8
H29A C29 H29B 108.3
C29 C30 H30A 109.5
C29 C30 H30B 109.5
H30A C30 H30B 109.5
C29 C30 H30C 109.5
H30A C30 H30C 109.5
H30B C30 H30C 109.5

loop_
_geom_bond_atom_site_label_1
_geom_bond_atom_site_label_2
_geom_bond_distance
N1 O3 1.208(4)
N1 O2 1.228(4)
N1 O1 1.332(3)
O1 B1 1.548(4)
O2 Ag1 2.504(3)
B1 C7 1.630(5)
B1 C13 1.635(5)
B1 C1 1.645(5)
C1 C6 1.383(5)
C1 C2 1.385(5)
C2 F1 1.349(4)
C2 C3 1.380(5)
C3 F2 1.340(5)
C3 C4 1.367(6)
C4 F3 1.339(4)
C4 C5 1.365(6)
C5 F4 1.342(4)
C5 C6 1.383(5)
C6 F5 1.346(4)
C7 C12 1.384(5)
C7 C8 1.393(5)
C8 F6 1.343(4)
C8 C9 1.377(5)
C9 F7 1.349(5)
C9 C10 1.370(6)
C10 F8 1.338(4)
C10 C11 1.365(6)
C11 F9 1.348(4)
C11 C12 1.377(5)
C12 F10 1.353(4)
C13 C14 1.384(5)
C13 C18 1.386(5)
C14 F11 1.348(4)
C14 C15 1.384(5)
C15 F12 1.346(4)
C15 C16 1.365(6)
C16 F13 1.343(4)
C16 C17 1.371(5)
C17 F14 1.346(4)
C17 C18 1.376(5)
C18 F15 1.351(4)
Ag1 O5 2.313(3)
Ag1 O4 2.353(3)
Ag1 O6 2.405(3)
O4 C29 1.426(6)
O4 C19 1.430(5)
C19 C20 1.467(7)
C19 H19A 0.9900
C19 H19B 0.9900
C20 H20A 0.9800
C20 H20B 0.9800
C20 H20C 0.9800
C21 O6 1.424(6)
C21 C28 1.436(8)
C21 H21A 0.9900
C21 H21B 0.9900
C22 O6 1.428(6)
C22 C27 1.455(9)
C22 H22A 0.9900
C22 H22B 0.9900
C23 C24 1.409(10)
C23 H23A 0.9800
C23 H23B 0.9800
C23 H23C 0.9800
O5 C24 1.414(6)
O5 C25 1.438(5)
C24 H24A 0.9900
C24 H24B 0.9900
C25 C26 1.470(7)
C25 H25A 0.9900
C25 H25B 0.9900
C26 H26A 0.9800
C26 H26B 0.9800
C26 H26C 0.9800
C27 H27A 0.9800
C27 H27B 0.9800
C27 H27C 0.9800
C28 H28A 0.9800
C28 H28B 0.9800
C28 H28C 0.9800
C29 C30 1.482(7)
C29 H29A 0.9900
C29 H29B 0.9900
C30 H30A 0.9800
C30 H30B 0.9800
C30 H30C 0.9800

loop_
_geom_torsion_atom_site_label_1
_geom_torsion_atom_site_label_2
_geom_torsion_atom_site_label_3
_geom_torsion_atom_site_label_4
_geom_torsion
O3 N1 O1 B1 -179.1(3)
O2 N1 O1 B1 1.6(4)
O3 N1 O2 Ag1 -8.3(4)
O1 N1 O2 Ag1 171.1(2)
N1 O1 B1 C7 63.5(3)
N1 O1 B1 C13 -64.5(3)
N1 O1 B1 C1 -176.5(2)
O1 B1 C1 C6 -134.1(3)
C7 B1 C1 C6 -20.0(5)
C13 B1 C1 C6 108.1(4)
O1 B1 C1 C2 54.1(4)
C7 B1 C1 C2 168.3(3)
C13 B1 C1 C2 -63.7(4)
C6 C1 C2 F1 -178.5(3)
B1 C1 C2 F1 -5.8(5)
C6 C1 C2 C3 -0.5(5)
B1 C1 C2 C3 172.2(3)
F1 C2 C3 F2 -1.9(5)
C1 C2 C3 F2 -179.9(3)
F1 C2 C3 C4 177.7(3)
C1 C2 C3 C4 -0.4(6)
F2 C3 C4 F3 2.3(6)
C2 C3 C4 F3 -177.3(3)
F2 C3 C4 C5 -179.0(3)
C2 C3 C4 C5 1.4(6)
F3 C4 C5 F4 -2.5(5)
C3 C4 C5 F4 178.9(3)
F3 C4 C5 C6 177.2(3)
C3 C4 C5 C6 -1.5(6)
C2 C1 C6 F5 178.7(3)
B1 C1 C6 F5 6.4(5)
C2 C1 C6 C5 0.4(5)
B1 C1 C6 C5 -171.8(3)
F4 C5 C6 F5 1.8(5)
C4 C5 C6 F5 -177.8(3)
F4 C5 C6 C1 -179.8(3)
C4 C5 C6 C1 0.6(6)
O1 B1 C7 C12 60.6(4)
C13 B1 C7 C12 -173.5(3)
C1 B1 C7 C12 -51.6(4)
O1 B1 C7 C8 -117.4(3)
C13 B1 C7 C8 8.5(5)
C1 B1 C7 C8 130.4(3)
C12 C7 C8 F6 -176.2(3)
B1 C7 C8 F6 1.9(5)
C12 C7 C8 C9 4.3(5)
B1 C7 C8 C9 -177.5(3)
F6 C8 C9 F7 -1.7(5)
C7 C8 C9 F7 177.8(3)
F6 C8 C9 C10 177.8(4)
C7 C8 C9 C10 -2.8(6)
F7 C9 C10 F8 -0.1(6)
C8 C9 C10 F8 -179.5(4)
F7 C9 C10 C11 179.2(4)
C8 C9 C10 C11 -0.2(6)
F8 C10 C11 F9 0.5(6)
C9 C10 C11 F9 -178.8(4)
F8 C10 C11 C12 -179.5(4)
C9 C10 C11 C12 1.2(6)
F9 C11 C12 F10 0.2(5)
C10 C11 C12 F10 -179.9(3)
F9 C11 C12 C7 -179.3(3)
C10 C11 C12 C7 0.7(6)
C8 C7 C12 F10 177.3(3)
B1 C7 C12 F10 -1.0(5)
C8 C7 C12 C11 -3.3(5)
B1 C7 C12 C11 178.4(3)
O1 B1 C13 C14 -5.9(5)
C7 B1 C13 C14 -128.3(3)
C1 B1 C13 C14 104.9(4)
O1 B1 C13 C18 179.3(3)
C7 B1 C13 C18 56.8(4)
C1 B1 C13 C18 -70.0(3)
C18 C13 C14 F11 176.6(3)
B1 C13 C14 F11 1.5(5)
C18 C13 C14 C15 -3.0(5)
B1 C13 C14 C15 -178.1(3)
F11 C14 C15 F12 0.0(5)
C13 C14 C15 F12 179.6(3)
F11 C14 C15 C16 -179.4(3)
C13 C14 C15 C16 0.3(6)
F12 C15 C16 F13 2.1(6)
C14 C15 C16 F13 -178.5(3)
F12 C15 C16 C17 -177.3(3)
C14 C15 C16 C17 2.1(6)
F13 C16 C17 F14 -0.7(5)
C15 C16 C17 F14 178.7(3)
F13 C16 C17 C18 179.2(3)
C15 C16 C17 C18 -1.4(5)
F14 C17 C18 F15 -0.9(5)
C16 C17 C18 F15 179.3(3)
F14 C17 C18 C13 178.2(3)
C16 C17 C18 C13 -1.6(5)
C14 C13 C18 F15 -177.2(3)
B1 C13 C18 F15 -1.7(4)
C14 C13 C18 C17 3.7(5)
B1 C13 C18 C17 179.2(3)
N1 O2 Ag1 O5 -38.3(2)
N1 O2 Ag1 O4 106.3(2)
N1 O2 Ag1 O6 -145.95(19)
O5 Ag1 O4 C29 16.1(4)
O6 Ag1 O4 C29 123.9(3)
O2 Ag1 O4 C29 -113.5(3)
O5 Ag1 O4 C19 -173.0(3)
O6 Ag1 O4 C19 -65.3(3)
O2 Ag1 O4 C19 57.4(3)
C29 O4 C19 C20 -168.4(4)
Ag1 O4 C19 C20 20.2(5)
O4 Ag1 O5 C24 -99.9(5)
O6 Ag1 O5 C24 145.9(5)
O2 Ag1 O5 C24 19.6(5)
O4 Ag1 O5 C25 75.2(4)
O6 Ag1 O5 C25 -39.1(3)
O2 Ag1 O5 C25 -165.3(3)
C25 O5 C24 C23 104.5(6)
Ag1 O5 C24 C23 -80.2(6)
C24 O5 C25 C26 87.2(6)
Ag1 O5 C25 C26 -88.4(5)
C28 C21 O6 C22 171.4(5)
C28 C21 O6 Ag1 -8.0(6)
C27 C22 O6 C21 173.2(5)
C27 C22 O6 Ag1 -7.3(7)
O5 Ag1 O6 C21 104.7(4)
O4 Ag1 O6 C21 -36.0(4)
O2 Ag1 O6 C21 -132.7(3)
O5 Ag1 O6 C22 -74.7(4)
O4 Ag1 O6 C22 144.6(3)
O2 Ag1 O6 C22 47.9(4)
C19 O4 C29 C30 -169.5(4)
Ag1 O4 C29 C30 2.2(5)
